data_1512391
loop_
_publ_author_name
'Tan, Darlene Q.'
'Younai, Ashkaan'
'Pattawong, Ommidala'
'Fettinger, James C.'
'Cheong, Paul Ha-Yeon'
'Shaw, Jared T.'

_publ_section_title
;
 Stereoselective Synthesis of \g-Lactams from Imines and Cyanosuccinic
 Anhydrides.
;
_journal_issue 19
_journal_name_full 'Organic letters'
_journal_page_first 5126
_journal_page_last 5129
_journal_paper_doi 10.1021/ol402554n
_journal_volume 15
_journal_year 2013
_chemical_absolute_configuration ad
_chemical_formula_moiety 'C22 H21 Cl N2 O4'
_chemical_formula_sum 'C22 H21 Cl N2 O4'
_chemical_formula_weight 412.86
_chemical_name_systematic
; 
 ? 
;
_space_group_IT_number 19
_symmetry_cell_setting orthorhombic
_symmetry_space_group_name_Hall 'P 2ac 2ab'
_symmetry_space_group_name_H-M 'P 21 21 21'
_atom_sites_solution_hydrogens geom
_atom_sites_solution_primary direct
_atom_sites_solution_secondary difmap
_audit_creation_method SHELXL-97
_cell_angle_alpha 90.00
_cell_angle_beta 90.00
_cell_angle_gamma 90.00
_cell_formula_units_Z 4
_cell_length_a 9.3945(10)
_cell_length_b 11.7375(13)
_cell_length_c 19.054(2)
_cell_measurement_reflns_used 9880
_cell_measurement_temperature 190(2)
_cell_measurement_theta_max 30.52
_cell_measurement_theta_min 2.42
_cell_volume 2101.0(4)
_computing_cell_refinement 'SAINT (8.18C) (Bruker, 2012)'
_computing_data_collection 'Apex2 (2012.2-0) (Bruker, 2012)'
_computing_data_reduction 'SAINT (8.18C) (Bruker, 2012)'
_computing_molecular_graphics 'Bruker SHELXTL'
_computing_publication_material 'Bruker SHELXTL'
_computing_structure_refinement 'SHELXL-97 (Sheldrick, 2008)'
_computing_structure_solution 'SHELXS-97 (Sheldrick, 2008)'
_diffrn_ambient_temperature 190(2)
_diffrn_measured_fraction_theta_full 1.000
_diffrn_measured_fraction_theta_max 1.000
_diffrn_measurement_device_type 'Bruker APEX-II CCD'
_diffrn_measurement_method '\f and \w scans'
_diffrn_radiation_monochromator graphite
_diffrn_radiation_source 'fine-focus sealed tube'
_diffrn_radiation_type MoK\a
_diffrn_radiation_wavelength 0.71073
_diffrn_reflns_av_R_equivalents 0.0149
_diffrn_reflns_av_sigmaI/netI 0.0115
_diffrn_reflns_limit_h_max 12
_diffrn_reflns_limit_h_min -12
_diffrn_reflns_limit_k_max 15
_diffrn_reflns_limit_k_min -15
_diffrn_reflns_limit_l_max 24
_diffrn_reflns_limit_l_min -24
_diffrn_reflns_number 19148
_diffrn_reflns_theta_full 27.50
_diffrn_reflns_theta_max 27.50
_diffrn_reflns_theta_min 2.04
_exptl_absorpt_coefficient_mu 0.212
_exptl_absorpt_correction_T_max 0.9501
_exptl_absorpt_correction_T_min 0.9310
_exptl_absorpt_correction_type numerical
_exptl_absorpt_process_details 'SADABS 2008/1 (Sheldrick, 2008)'
_exptl_crystal_colour Colorless
_exptl_crystal_density_diffrn 1.305
_exptl_crystal_density_method 'not measured'
_exptl_crystal_description Block
_exptl_crystal_F_000 864
_exptl_crystal_size_max 0.34
_exptl_crystal_size_mid 0.29
_exptl_crystal_size_min 0.24
_refine_diff_density_max 0.265
_refine_diff_density_min -0.236
_refine_diff_density_rms 0.033
_refine_ls_abs_structure_details 'Flack H D (1983), Acta Cryst. A39, 876-881'
_refine_ls_abs_structure_Flack 0.01(4)
_refine_ls_extinction_method none
_refine_ls_goodness_of_fit_ref 1.030
_refine_ls_hydrogen_treatment refall
_refine_ls_matrix_type full
_refine_ls_number_parameters 346
_refine_ls_number_reflns 4834
_refine_ls_number_restraints 0
_refine_ls_restrained_S_all 1.030
_refine_ls_R_factor_all 0.0272
_refine_ls_R_factor_gt 0.0262
_refine_ls_shift/su_max 0.001
_refine_ls_shift/su_mean 0.000
_refine_ls_structure_factor_coef Fsqd
_refine_ls_weighting_details 'calc w=1/[\s^2^(Fo^2^)+(0.0443P)^2^+0.3084P] where P=(Fo^2^+2Fc^2^)/3'
_refine_ls_weighting_scheme calc
_refine_ls_wR_factor_gt 0.0703
_refine_ls_wR_factor_ref 0.0713
_reflns_number_gt 4687
_reflns_number_total 4834
_reflns_threshold_expression >2sigma(I)
_cod_data_source_file ol402554n_si_004.cif
_cod_data_source_block jf2136fmi
_cod_depositor_comments
;
The following automatic conversions were performed:

'_chemical_absolute_configuration' value 'AD' changed to 'ad'
according to /home/saulius/struct/CIF-dictionaries/cif_core.dic
dictionary named 'cif_core.dic' version 2.4.2 from
2011-04-26.

'_symmetry_cell_setting' value 'Orthorhombic' changed to
'orthorhombic' according to
/home/saulius/struct/CIF-dictionaries/cif_core.dic dictionary named
'cif_core.dic' version 2.4.2 from
2011-04-26.

'_exptl_absorpt_correction_type' value 'Numerical'
changed to 'numerical' according to
/home/saulius/struct/CIF-dictionaries/cif_core.dic dictionary named
'cif_core.dic' version 2.4.2 from 2011-04-26.

Automatic conversion script
Id: cif_fix_values 1891 2012-01-12 08:04:46Z andrius 
;
_cod_original_cell_volume 2101.1(4)
_cod_database_code 1512391

loop_
_symmetry_equiv_pos_as_xyz
'x, y, z'
'-x+1/2, -y, z+1/2'
'-x, y+1/2, -z+1/2'
'x+1/2, -y+1/2, -z'

loop_
_atom_site_label
_atom_site_type_symbol
_atom_site_fract_x
_atom_site_fract_y
_atom_site_fract_z
_atom_site_U_iso_or_equiv
_atom_site_adp_type
_atom_site_occupancy
_atom_site_symmetry_multiplicity
_atom_site_calc_flag
C1 C 0.08740(11) 0.45785(9) 0.50447(6) 0.0221(2) Uani 1 1 d
C2 C 0.16074(12) 0.48349(10) 0.43144(6) 0.0239(2) Uani 1 1 d
H2 H 0.1861(16) 0.4113(13) 0.4119(8) 0.027(4) Uiso 1 1 d
N2 N 0.28589(10) 0.54884(9) 0.45396(5) 0.0255(2) Uani 1 1 d
C3 C 0.32458(12) 0.52832(10) 0.52165(6) 0.0258(2) Uani 1 1 d
O3 O 0.42868(9) 0.56700(9) 0.55146(5) 0.0365(2) Uani 1 1 d
C4 C 0.21842(12) 0.44480(10) 0.55320(6) 0.0248(2) Uani 1 1 d
H4 H 0.2543(16) 0.3747(13) 0.5423(7) 0.026(3) Uiso 1 1 d
C5 C -0.00417(11) 0.55890(10) 0.52909(6) 0.0221(2) Uani 1 1 d
O5 O 0.04656(9) 0.64630(7) 0.55078(5) 0.02763(18) Uani 1 1 d
C6 C -0.23436(15) 0.63249(14) 0.54371(10) 0.0440(4) Uani 1 1 d
H6A H -0.206(2) 0.6573(16) 0.5895(10) 0.047(5) Uiso 1 1 d
H6B H -0.323(3) 0.5998(19) 0.5411(12) 0.068(6) Uiso 1 1 d
H6C H -0.222(2) 0.6917(18) 0.5085(11) 0.061(6) Uiso 1 1 d
O6 O -0.14241(9) 0.53789(8) 0.52324(5) 0.0318(2) Uani 1 1 d
C7 C 0.00313(13) 0.35268(10) 0.50025(6) 0.0285(2) Uani 1 1 d
N7 N -0.05818(14) 0.26876(10) 0.49719(8) 0.0452(3) Uani 1 1 d
C8 C 0.07037(12) 0.54154(10) 0.37615(6) 0.0264(2) Uani 1 1 d
C9 C 0.03724(16) 0.48272(12) 0.31494(7) 0.0342(3) Uani 1 1 d
H9 H 0.068(2) 0.4035(16) 0.3086(9) 0.046(5) Uiso 1 1 d
C10 C -0.04585(18) 0.53225(13) 0.26213(7) 0.0409(3) Uani 1 1 d
H10 H -0.057(2) 0.4927(15) 0.2188(10) 0.049(5) Uiso 1 1 d
C11 C -0.09738(16) 0.64129(13) 0.27110(7) 0.0389(3) Uani 1 1 d
O11 O -0.17968(15) 0.69894(11) 0.22307(7) 0.0578(3) Uani 1 1 d
C12 C -0.06517(14) 0.70278(12) 0.33217(7) 0.0336(3) Uani 1 1 d
H12 H -0.1006(18) 0.7773(15) 0.3364(8) 0.037(4) Uiso 1 1 d
C13 C 0.01909(13) 0.65360(10) 0.38344(6) 0.0279(2) Uani 1 1 d
H13 H 0.0402(17) 0.6979(14) 0.4232(8) 0.031(4) Uiso 1 1 d
C14 C -0.2188(4) 0.6376(2) 0.16053(13) 0.0818(9) Uani 1 1 d
H14A H -0.128(4) 0.625(3) 0.1340(19) 0.126(13) Uiso 1 1 d
H14B H -0.275(3) 0.683(2) 0.1343(14) 0.079(7) Uiso 1 1 d
H14C H -0.275(3) 0.570(2) 0.1758(11) 0.067(6) Uiso 1 1 d
C15 C 0.38566(13) 0.59770(10) 0.40300(7) 0.0291(2) Uani 1 1 d
H15A H 0.4468(17) 0.6532(14) 0.4297(8) 0.031(4) Uiso 1 1 d
H15B H 0.3329(16) 0.6406(13) 0.3686(8) 0.024(3) Uiso 1 1 d
C16 C 0.47540(12) 0.50855(10) 0.36631(6) 0.0255(2) Uani 1 1 d
C17 C 0.59477(15) 0.46157(15) 0.39848(8) 0.0430(4) Uani 1 1 d
H17 H 0.620(2) 0.4791(17) 0.4493(11) 0.056(5) Uiso 1 1 d
C18 C 0.68235(16) 0.38514(14) 0.36345(8) 0.0412(3) Uani 1 1 d
H18 H 0.769(2) 0.3528(18) 0.3857(11) 0.062(6) Uiso 1 1 d
C19 C 0.64942(13) 0.35557(11) 0.29585(6) 0.0280(2) Uani 1 1 d
Cl19 Cl 0.76622(3) 0.26821(3) 0.249312(17) 0.03685(9) Uani 1 1 d
C20 C 0.52806(18) 0.39476(16) 0.26375(7) 0.0495(4) Uani 1 1 d
H20 H 0.497(2) 0.3674(18) 0.2149(11) 0.066(6) Uiso 1 1 d
C21 C 0.44180(17) 0.47178(17) 0.29944(7) 0.0480(4) Uani 1 1 d
H21 H 0.356(2) 0.4951(19) 0.2761(12) 0.072(7) Uiso 1 1 d
C22 C 0.19593(14) 0.45762(14) 0.63181(7) 0.0339(3) Uani 1 1 d
H22A H 0.288(2) 0.4419(15) 0.6537(9) 0.042(5) Uiso 1 1 d
H22B H 0.1217(19) 0.4076(15) 0.6495(9) 0.042(5) Uiso 1 1 d
H22C H 0.168(2) 0.5303(17) 0.6433(9) 0.046(5) Uiso 1 1 d

loop_
_atom_site_aniso_label
_atom_site_aniso_U_11
_atom_site_aniso_U_22
_atom_site_aniso_U_33
_atom_site_aniso_U_23
_atom_site_aniso_U_13
_atom_site_aniso_U_12
C1 0.0201(5) 0.0199(5) 0.0263(5) -0.0024(4) 0.0000(4) -0.0006(4)
C2 0.0231(5) 0.0228(5) 0.0257(5) -0.0058(4) 0.0032(4) 0.0007(4)
N2 0.0201(4) 0.0285(5) 0.0278(5) -0.0053(4) 0.0060(4) -0.0018(4)
C3 0.0182(5) 0.0292(5) 0.0301(6) -0.0069(4) 0.0036(4) 0.0023(4)
O3 0.0212(4) 0.0488(6) 0.0395(5) -0.0078(4) -0.0016(4) -0.0051(4)
C4 0.0201(5) 0.0246(5) 0.0297(5) -0.0020(4) -0.0012(4) 0.0035(4)
C5 0.0179(5) 0.0250(5) 0.0233(5) -0.0009(4) 0.0013(4) 0.0002(4)
O5 0.0216(4) 0.0249(4) 0.0364(4) -0.0074(3) 0.0007(3) -0.0005(3)
C6 0.0178(6) 0.0444(8) 0.0699(11) -0.0253(8) 0.0029(6) 0.0034(6)
O6 0.0175(4) 0.0326(4) 0.0452(5) -0.0124(4) 0.0029(3) -0.0009(3)
C7 0.0269(6) 0.0263(5) 0.0323(6) -0.0017(5) -0.0024(5) -0.0015(5)
N7 0.0445(7) 0.0288(6) 0.0622(8) -0.0001(6) -0.0104(6) -0.0101(5)
C8 0.0259(5) 0.0286(6) 0.0246(5) -0.0011(4) 0.0024(4) -0.0040(5)
C9 0.0436(7) 0.0307(6) 0.0284(6) -0.0036(5) 0.0003(5) -0.0082(5)
C10 0.0539(8) 0.0411(7) 0.0278(6) 0.0024(5) -0.0086(6) -0.0188(6)
C11 0.0391(7) 0.0428(7) 0.0348(7) 0.0134(6) -0.0098(5) -0.0154(6)
O11 0.0675(8) 0.0535(7) 0.0524(7) 0.0202(6) -0.0306(6) -0.0162(6)
C12 0.0321(6) 0.0302(6) 0.0386(7) 0.0074(5) -0.0009(5) -0.0038(5)
C13 0.0288(6) 0.0278(6) 0.0272(6) -0.0002(4) 0.0014(5) -0.0034(5)
C14 0.107(2) 0.0801(15) 0.0580(12) 0.0245(12) -0.0509(14) -0.0327(15)
C15 0.0250(6) 0.0272(6) 0.0351(6) -0.0017(5) 0.0096(5) -0.0004(5)
C16 0.0227(5) 0.0275(5) 0.0262(5) -0.0008(4) 0.0067(4) -0.0014(4)
C17 0.0311(6) 0.0628(9) 0.0352(7) -0.0221(7) -0.0068(5) 0.0119(7)
C18 0.0313(6) 0.0569(9) 0.0353(7) -0.0120(6) -0.0063(6) 0.0157(6)
C19 0.0288(6) 0.0281(6) 0.0272(5) -0.0030(5) 0.0070(5) 0.0021(5)
Cl19 0.03945(16) 0.03296(15) 0.03813(16) -0.00692(13) 0.01131(14) 0.00659(12)
C20 0.0466(8) 0.0745(11) 0.0272(7) -0.0158(7) -0.0063(6) 0.0238(8)
C21 0.0419(8) 0.0763(11) 0.0259(6) -0.0075(7) -0.0059(6) 0.0282(8)
C22 0.0291(6) 0.0443(7) 0.0283(6) 0.0049(5) -0.0015(5) 0.0014(6)

loop_
_atom_type_symbol
_atom_type_description
_atom_type_scat_dispersion_real
_atom_type_scat_dispersion_imag
_atom_type_scat_source
C C 0.0033 0.0016 'International Tables Vol C Tables 4.2.6.8 and 6.1.1.4'
H H 0.0000 0.0000 'International Tables Vol C Tables 4.2.6.8 and 6.1.1.4'
N N 0.0061 0.0033 'International Tables Vol C Tables 4.2.6.8 and 6.1.1.4'
O O 0.0106 0.0060 'International Tables Vol C Tables 4.2.6.8 and 6.1.1.4'
Cl Cl 0.1484 0.1585 'International Tables Vol C Tables 4.2.6.8 and 6.1.1.4'

loop_
_geom_angle_atom_site_label_1
_geom_angle_atom_site_label_2
_geom_angle_atom_site_label_3
_geom_angle
C7 C1 C5 111.30(9)
C7 C1 C4 112.21(10)
C5 C1 C4 109.73(9)
C7 C1 C2 110.28(9)
C5 C1 C2 111.41(9)
C4 C1 C2 101.54(8)
N2 C2 C8 114.65(10)
N2 C2 C1 101.02(8)
C8 C2 C1 116.95(9)
N2 C2 H2 112.2(9)
C8 C2 H2 105.5(9)
C1 C2 H2 106.4(9)
C3 N2 C15 121.72(10)
C3 N2 C2 113.47(10)
C15 N2 C2 121.52(10)
O3 C3 N2 126.15(11)
O3 C3 C4 125.56(11)
N2 C3 C4 108.25(10)
C22 C4 C3 114.61(10)
C22 C4 C1 118.05(10)
C3 C4 C1 102.72(9)
C22 C4 H4 111.3(9)
C3 C4 H4 104.4(9)
C1 C4 H4 104.3(9)
O5 C5 O6 125.07(10)
O5 C5 C1 122.69(10)
O6 C5 C1 112.24(9)
O6 C6 H6A 108.1(11)
O6 C6 H6B 101.7(14)
H6A C6 H6B 115.3(18)
O6 C6 H6C 106.7(13)
H6A C6 H6C 112.2(17)
H6B C6 H6C 111.9(19)
C5 O6 C6 114.54(10)
N7 C7 C1 177.63(13)
C9 C8 C13 118.03(12)
C9 C8 C2 119.04(11)
C13 C8 C2 122.92(10)
C8 C9 C10 121.44(13)
C8 C9 H9 120.5(11)
C10 C9 H9 118.0(11)
C11 C10 C9 119.47(13)
C11 C10 H10 121.3(11)
C9 C10 H10 118.9(11)
O11 C11 C10 124.84(14)
O11 C11 C12 114.84(14)
C10 C11 C12 120.32(13)
C11 O11 C14 116.60(17)
C13 C12 C11 119.64(13)
C13 C12 H12 122.1(10)
C11 C12 H12 118.3(10)
C12 C13 C8 121.07(12)
C12 C13 H13 117.3(10)
C8 C13 H13 121.6(10)
O11 C14 H14A 106(2)
O11 C14 H14B 108.4(17)
H14A C14 H14B 108(3)
O11 C14 H14C 106.9(13)
H14A C14 H14C 118(3)
H14B C14 H14C 109(2)
N2 C15 C16 113.03(10)
N2 C15 H15A 106.5(9)
C16 C15 H15A 111.3(9)
N2 C15 H15B 109.0(9)
C16 C15 H15B 109.5(9)
H15A C15 H15B 107.4(13)
C21 C16 C17 117.80(12)
C21 C16 C15 120.95(12)
C17 C16 C15 121.25(11)
C18 C17 C16 121.44(13)
C18 C17 H17 116.8(12)
C16 C17 H17 121.8(11)
C19 C18 C17 118.83(13)
C19 C18 H18 119.3(12)
C17 C18 H18 121.8(12)
C18 C19 C20 121.43(12)
C18 C19 Cl19 119.02(10)
C20 C19 Cl19 119.54(10)
C19 C20 C21 118.92(13)
C19 C20 H20 122.4(12)
C21 C20 H20 118.7(12)
C16 C21 C20 121.37(13)
C16 C21 H21 122.0(13)
C20 C21 H21 116.6(13)
C4 C22 H22A 106.2(10)
C4 C22 H22B 112.4(11)
H22A C22 H22B 111.9(15)
C4 C22 H22C 111.5(11)
H22A C22 H22C 109.2(16)
H22B C22 H22C 105.8(15)

loop_
_geom_bond_atom_site_label_1
_geom_bond_atom_site_label_2
_geom_bond_distance
C1 C7 1.4686(16)
C1 C5 1.5385(15)
C1 C4 1.5494(15)
C1 C2 1.5817(15)
C2 N2 1.4680(15)
C2 C8 1.5148(16)
C2 H2 0.956(15)
N2 C3 1.3615(16)
N2 C15 1.4663(15)
C3 O3 1.2187(15)
C3 C4 1.5223(16)
C4 C22 1.5201(17)
C4 H4 0.913(15)
C5 O5 1.2043(14)
C5 O6 1.3266(13)
C6 O6 1.4599(16)
C6 H6A 0.96(2)
C6 H6B 0.92(2)
C6 H6C 0.97(2)
C7 N7 1.1425(17)
C8 C9 1.3906(17)
C8 C13 1.4076(17)
C9 C10 1.400(2)
C9 H9 0.981(19)
C10 C11 1.379(2)
C10 H10 0.954(18)
C11 O11 1.3760(17)
C11 C12 1.402(2)
O11 C14 1.440(3)
C12 C13 1.3835(18)
C12 H12 0.940(17)
C13 H13 0.940(16)
C14 H14A 1.00(3)
C14 H14B 0.90(3)
C14 H14C 1.00(2)
C15 C16 1.5148(16)
C15 H15A 1.006(17)
C15 H15B 0.964(15)
C16 C21 1.3817(18)
C16 C17 1.3919(18)
C17 C18 1.3883(19)
C17 H17 1.02(2)
C18 C19 1.3694(19)
C18 H18 1.00(2)
C19 C20 1.373(2)
C19 Cl19 1.7440(12)
C20 C21 1.391(2)
C20 H20 1.03(2)
C21 H21 0.96(2)
C22 H22A 0.977(19)
C22 H22B 0.972(18)
C22 H22C 0.92(2)

loop_
_geom_torsion_atom_site_label_1
_geom_torsion_atom_site_label_2
_geom_torsion_atom_site_label_3
_geom_torsion_atom_site_label_4
_geom_torsion
C7 C1 C2 N2 -153.05(9)
C5 C1 C2 N2 82.84(10)
C4 C1 C2 N2 -33.92(10)
C7 C1 C2 C8 81.80(12)
C5 C1 C2 C8 -42.32(13)
C4 C1 C2 C8 -159.08(9)
C8 C2 N2 C3 149.98(10)
C1 C2 N2 C3 23.29(12)
C8 C2 N2 C15 -50.17(14)
C1 C2 N2 C15 -176.87(9)
C15 N2 C3 O3 16.02(18)
C2 N2 C3 O3 175.81(11)
C15 N2 C3 C4 -161.83(10)
C2 N2 C3 C4 -2.03(13)
O3 C3 C4 C22 32.05(17)
N2 C3 C4 C22 -150.08(10)
O3 C3 C4 C1 161.38(11)
N2 C3 C4 C1 -20.76(12)
C7 C1 C4 C22 -81.87(14)
C5 C1 C4 C22 42.41(14)
C2 C1 C4 C22 160.39(11)
C7 C1 C4 C3 150.97(9)
C5 C1 C4 C3 -84.75(10)
C2 C1 C4 C3 33.23(10)
C7 C1 C5 O5 163.52(11)
C4 C1 C5 O5 38.71(15)
C2 C1 C5 O5 -72.94(13)
C7 C1 C5 O6 -16.70(14)
C4 C1 C5 O6 -141.51(10)
C2 C1 C5 O6 106.84(11)
O5 C5 O6 C6 1.72(19)
C1 C5 O6 C6 -178.06(12)
N2 C2 C8 C9 127.28(12)
C1 C2 C8 C9 -114.72(12)
N2 C2 C8 C13 -52.00(15)
C1 C2 C8 C13 66.00(15)
C13 C8 C9 C10 -0.7(2)
C2 C8 C9 C10 -179.99(12)
C8 C9 C10 C11 -0.7(2)
C9 C10 C11 O11 179.88(14)
C9 C10 C11 C12 0.9(2)
C10 C11 O11 C14 2.8(3)
C12 C11 O11 C14 -178.20(18)
O11 C11 C12 C13 -178.87(12)
C10 C11 C12 C13 0.2(2)
C11 C12 C13 C8 -1.58(19)
C9 C8 C13 C12 1.80(18)
C2 C8 C13 C12 -178.91(11)
C3 N2 C15 C16 87.13(14)
C2 N2 C15 C16 -71.06(14)
N2 C15 C16 C21 100.30(16)
N2 C15 C16 C17 -80.15(16)
C21 C16 C17 C18 3.6(2)
C15 C16 C17 C18 -175.94(14)
C16 C17 C18 C19 -0.2(3)
C17 C18 C19 C20 -3.7(2)
C17 C18 C19 Cl19 175.16(13)
C18 C19 C20 C21 4.1(3)
Cl19 C19 C20 C21 -174.80(14)
C17 C16 C21 C20 -3.3(3)
C15 C16 C21 C20 176.31(16)
C19 C20 C21 C16 -0.5(3)
